data_7128517
loop_
_publ_author_name
'Garcia-Marquez, Alfonso'
'Frontera, Antonio'
'Roisnel, Thierry'
'Gramage-Doria, Rafael'

_publ_section_title
;
 Ultrashort H\d+ &#x00B7;&#x00B7;&#x00B7; H\d- intermolecular distance in
 a supramolecular system in the solid state
;
_journal_name_full 'Chemical Communications'
_journal_paper_doi 10.1039/D1CC02143E
_journal_year 2021
_chemical_compound_source 'synthesis as described'
_chemical_formula_moiety 'C18 H18 B O P'
_chemical_formula_sum 'C18 H18 B O P'
_chemical_formula_weight 292.10
_space_group_crystal_system monoclinic
_space_group_IT_number 14
_space_group_name_Hall '-P 2ybc'
_space_group_name_H-M_alt 'P 1 21/c 1'
_atom_sites_solution_hydrogens mixed
_atom_sites_solution_primary dual
_atom_sites_solution_secondary difmap
_audit_update_record
;
2021-03-18 deposited with the CCDC.	2021-06-18 downloaded from the CCDC.
;
_cell_angle_alpha 90
_cell_angle_beta 107.600(6)
_cell_angle_gamma 90
_cell_formula_units_Z 8
_cell_length_a 18.645(3)
_cell_length_b 9.6032(15)
_cell_length_c 18.583(3)
_cell_measurement_reflns_used 9320
_cell_measurement_temperature 150(2)
_cell_measurement_theta_max 27.5604
_cell_measurement_theta_min 2.5173
_cell_measurement_wavelength 0.710730
_cell_volume 3171.6(9)
_computing_cell_refinement 'APEX3 (Bruker, 2015)'
_computing_data_collection 'Bruker APEX3 (Bruker, 2015)'
_computing_data_reduction 'SAINT (Bruker, 2014)'
_computing_molecular_graphics
;
   'SXGRAPH (L. Farrugia, 1999), Mercury (CSD, 2020)'
;
_computing_publication_material 'CRYSCALC (T. Roisnel, local program, 2020)'
_computing_structure_refinement 'SHELXL-2018_3 (Sheldrick, 2018)'
_computing_structure_solution 'SHELXT 2018_2 (Sheldrick, 2018)'
_diffrn_ambient_temperature 150(2)
_diffrn_detector '(CMOS) PHOTON 100'
_diffrn_detector_area_resol_mean 10.4167
_diffrn_measured_fraction_theta_full 0.997
_diffrn_measured_fraction_theta_max 0.990
_diffrn_measurement_device_type 'D8 VENTURE Bruker AXS'
_diffrn_measurement_method 'rotation images'
_diffrn_orient_matrix_UB_11 -0.0137959
_diffrn_orient_matrix_UB_12 0.0273364
_diffrn_orient_matrix_UB_13 -0.0542227
_diffrn_orient_matrix_UB_21 -0.0525124
_diffrn_orient_matrix_UB_22 0.0217262
_diffrn_orient_matrix_UB_23 0.0003812
_diffrn_orient_matrix_UB_31 0.0154739
_diffrn_orient_matrix_UB_32 0.0981025
_diffrn_orient_matrix_UB_33 0.0150248
_diffrn_radiation_monochromator 'multilayer monochromator'
_diffrn_radiation_probe x-ray
_diffrn_radiation_source 'Incoatec microfocus sealed tube'
_diffrn_radiation_type MoK\a
_diffrn_radiation_wavelength 0.71073
_diffrn_reflns_av_R_equivalents 0.0805
_diffrn_reflns_av_unetI/netI 0.0490
_diffrn_reflns_limit_h_max 24
_diffrn_reflns_limit_h_min -24
_diffrn_reflns_limit_k_max 12
_diffrn_reflns_limit_k_min -11
_diffrn_reflns_limit_l_max 24
_diffrn_reflns_limit_l_min -24
_diffrn_reflns_number 56593
_diffrn_reflns_theta_full 25.242
_diffrn_reflns_theta_max 27.627
_diffrn_reflns_theta_min 2.238
_diffrn_source_current 1.00
_diffrn_source_power 50.0
_diffrn_source_voltage 50.00
_exptl_absorpt_coefficient_mu 0.168
_exptl_absorpt_correction_T_max 0.980
_exptl_absorpt_correction_T_min 0.868
_exptl_absorpt_correction_type multi-scan
_exptl_absorpt_process_details
;
  [Sheldrick, G.M. (2014). SADABS Bruker AXS Inc., Madison, Wisconsin, USA]
;
_exptl_crystal_colour colourless
_exptl_crystal_density_diffrn 1.224
_exptl_crystal_description prism
_exptl_crystal_F_000 1232
_exptl_crystal_size_max 0.290
_exptl_crystal_size_mid 0.250
_exptl_crystal_size_min 0.120
_refine_diff_density_max 1.449
_refine_diff_density_min -0.532
_refine_diff_density_rms 0.119
_refine_ls_extinction_method none
_refine_ls_goodness_of_fit_ref 1.194
_refine_ls_hydrogen_treatment mixed
_refine_ls_matrix_type full
_refine_ls_number_parameters 415
_refine_ls_number_reflns 7316
_refine_ls_number_restraints 9
_refine_ls_restrained_S_all 1.194
_refine_ls_R_factor_all 0.1466
_refine_ls_R_factor_gt 0.1179
_refine_ls_shift/su_max 0.045
_refine_ls_shift/su_mean 0.000
_refine_ls_structure_factor_coef Fsqd
_refine_ls_weighting_details 'w=1/[\s^2^(Fo^2^)+(0.0774P)^2^+14.9977P] where P=(Fo^2^+2Fc^2^)/3'
_refine_ls_weighting_scheme calc
_refine_ls_wR_factor_gt 0.2800
_refine_ls_wR_factor_ref 0.3000
_reflns_number_gt 5545
_reflns_number_total 7316
_reflns_threshold_expression >2sigma(I)
_cod_data_source_file d1cc02143e2.cif
_cod_data_source_block AGM_C002
_cod_original_cell_volume 3171.5(9)
_cod_original_sg_symbol_H-M 'P 21/c'
_cod_database_code 7128517

loop_
_space_group_symop_operation_xyz
'x, y, z'
'-x, y+1/2, -z+1/2'
'-x, -y, -z'
'x, -y-1/2, z-1/2'

loop_
_atom_site_label
_atom_site_type_symbol
_atom_site_fract_x
_atom_site_fract_y
_atom_site_fract_z
_atom_site_U_iso_or_equiv
_atom_site_adp_type
_atom_site_occupancy
_atom_site_site_symmetry_order
_atom_site_calc_flag
_atom_site_refinement_flags_posn
_atom_site_refinement_flags_adp
_atom_site_refinement_flags_occupancy
_atom_site_disorder_assembly
_atom_site_disorder_group
P1 P -0.06449(6) 0.83493(11) 0.32072(7) 0.0296(3) Uani 1 1 d . . . . .
B1 B -0.1045(4) 0.9870(7) 0.3631(5) 0.0527(19) Uani 1 1 d D . . . .
H1A H -0.076(4) 0.957(8) 0.4274(17) 0.079 Uiso 1 1 d D U . . .
H1B H -0.1718(13) 0.995(8) 0.337(4) 0.079 Uiso 1 1 d D U . . .
H1C H -0.080(4) 1.096(4) 0.348(4) 0.079 Uiso 1 1 d D U . . .
O1 O -0.1733(9) 0.274(2) 0.3756(10) 0.0480(14) Uani 0.220(3) 1 d . . P A 1
H1 H -0.137433 0.217374 0.384659 0.072 Uiso 0.220(3) 1 calc R U P A 1
C2A C -0.0934(2) 0.6657(5) 0.3460(2) 0.0263(9) Uani 0.220(3) 1 d . . P A 1
C3A C -0.1707(3) 0.6429(5) 0.3316(3) 0.0337(10) Uani 0.220(3) 1 d . . P A 1
H3A H -0.205544 0.714907 0.310257 0.040 Uiso 0.220(3) 1 calc R U P A 1
C4A C -0.1963(3) 0.5153(6) 0.3485(3) 0.0379(11) Uani 0.220(3) 1 d . . P A 1
H4A H -0.248630 0.500345 0.339464 0.045 Uiso 0.220(3) 1 calc R U P A 1
C5A C -0.1455(3) 0.4095(6) 0.3787(3) 0.0451(13) Uani 0.220(3) 1 d . . P A 1
C6A C -0.0698(3) 0.4322(6) 0.3946(3) 0.0450(13) Uani 0.220(3) 1 d . . P A 1
H6A H -0.035215 0.360443 0.417031 0.054 Uiso 0.220(3) 1 calc R U P A 1
C7A C -0.0434(3) 0.5607(5) 0.3780(3) 0.0356(11) Uani 0.220(3) 1 d . . P A 1
H7A H 0.009125 0.575832 0.388763 0.043 Uiso 0.220(3) 1 calc R U P A 1
C2B C -0.0934(2) 0.6657(5) 0.3460(2) 0.0263(9) Uani 0.780(3) 1 d . . P A 2
C3B C -0.1707(3) 0.6429(5) 0.3316(3) 0.0337(10) Uani 0.780(3) 1 d . . P A 2
H3B H -0.205544 0.714907 0.310257 0.040 Uiso 0.780(3) 1 calc R U P A 2
C4B C -0.1963(3) 0.5153(6) 0.3485(3) 0.0379(11) Uani 0.780(3) 1 d . . P A 2
H4B H -0.248630 0.500345 0.339464 0.045 Uiso 0.780(3) 1 calc R U P A 2
C5B C -0.1455(3) 0.4095(6) 0.3787(3) 0.0451(13) Uani 0.780(3) 1 d . . P A 2
H5B H -0.163297 0.320900 0.388282 0.054 Uiso 0.780(3) 1 calc R U P A 2
C6B C -0.0698(3) 0.4322(6) 0.3946(3) 0.0450(13) Uani 0.780(3) 1 d . . P A 2
H6B H -0.035215 0.360443 0.417031 0.054 Uiso 0.780(3) 1 calc R U P A 2
C7B C -0.0434(3) 0.5607(5) 0.3780(3) 0.0356(11) Uani 0.780(3) 1 d . . P A 2
H7B H 0.009125 0.575832 0.388763 0.043 Uiso 0.780(3) 1 calc R U P A 2
O2 O 0.2676(3) 0.8418(7) 0.4386(4) 0.0480(14) Uani 0.618(3) 1 d . . P A 1
H2 H 0.289190 0.838735 0.404971 0.072 Uiso 0.618(3) 1 calc R U P A 1
C8A C 0.0366(2) 0.8350(4) 0.3511(3) 0.0267(9) Uani 0.618(3) 1 d . . P A 1
C9A C 0.0738(3) 0.8459(5) 0.4295(3) 0.0327(10) Uani 0.618(3) 1 d . . P A 1
H9A H 0.045117 0.851523 0.463887 0.039 Uiso 0.618(3) 1 calc R U P A 1
C10A C 0.1514(3) 0.8483(5) 0.4563(3) 0.0335(10) Uani 0.618(3) 1 d . . P A 1
H10A H 0.175988 0.853474 0.509102 0.040 Uiso 0.618(3) 1 calc R U P A 1
C11A C 0.1932(2) 0.8432(5) 0.4065(3) 0.0313(10) Uani 0.618(3) 1 d . . P A 1
C12A C 0.1581(2) 0.8335(5) 0.3292(3) 0.0277(9) Uani 0.618(3) 1 d . . P A 1
H12A H 0.187303 0.829733 0.295265 0.033 Uiso 0.618(3) 1 calc R U P A 1
C13A C 0.0801(2) 0.8292(4) 0.3020(2) 0.0248(8) Uani 0.618(3) 1 d . . P A 1
H13A H 0.056037 0.822307 0.249214 0.030 Uiso 0.618(3) 1 calc R U P A 1
C8B C 0.0366(2) 0.8350(4) 0.3511(3) 0.0267(9) Uani 0.382(3) 1 d . . P A 2
C9B C 0.0738(3) 0.8459(5) 0.4295(3) 0.0327(10) Uani 0.382(3) 1 d . . P A 2
H9B H 0.045117 0.851523 0.463887 0.039 Uiso 0.382(3) 1 calc R U P A 2
C10B C 0.1514(3) 0.8483(5) 0.4563(3) 0.0335(10) Uani 0.382(3) 1 d . . P A 2
H10B H 0.175988 0.853474 0.509102 0.040 Uiso 0.382(3) 1 calc R U P A 2
C11B C 0.1932(2) 0.8432(5) 0.4065(3) 0.0313(10) Uani 0.382(3) 1 d . . P A 2
H11B H 0.246536 0.846449 0.425188 0.038 Uiso 0.382(3) 1 calc R U P A 2
C12B C 0.1581(2) 0.8335(5) 0.3292(3) 0.0277(9) Uani 0.382(3) 1 d . . P A 2
H12B H 0.187303 0.829733 0.295265 0.033 Uiso 0.382(3) 1 calc R U P A 2
C13B C 0.0801(2) 0.8292(4) 0.3020(2) 0.0248(8) Uani 0.382(3) 1 d . . P A 2
H13B H 0.056037 0.822307 0.249214 0.030 Uiso 0.382(3) 1 calc R U P A 2
O3 O -0.1916(10) 0.870(3) -0.0056(8) 0.0480(14) Uani 0.162(3) 1 d D . P A 1
H3 H -0.191146 0.805420 -0.036178 0.072 Uiso 0.162(3) 1 calc R U P A 1
C14A C -0.0947(2) 0.8357(4) 0.2179(3) 0.0294(10) Uani 0.162(3) 1 d . . P A 1
C15A C -0.0858(3) 0.7205(5) 0.1763(3) 0.0383(12) Uani 0.162(3) 1 d . . P A 1
H15A H -0.062902 0.638748 0.201915 0.046 Uiso 0.162(3) 1 calc R U P A 1
C16A C -0.1097(4) 0.7224(6) 0.0978(3) 0.0534(16) Uani 0.162(3) 1 d . . P A 1
H16A H -0.102703 0.642823 0.070348 0.064 Uiso 0.162(3) 1 calc R U P A 1
C17A C -0.1440(3) 0.8410(6) 0.0596(3) 0.0548(17) Uani 0.162(3) 1 d D . P A 1
C18A C -0.1533(3) 0.9570(6) 0.1006(4) 0.0568(18) Uani 0.162(3) 1 d . . P A 1
H18A H -0.176407 1.038373 0.074796 0.068 Uiso 0.162(3) 1 calc R U P A 1
C19A C -0.1290(3) 0.9550(5) 0.1795(4) 0.0429(13) Uani 0.162(3) 1 d . . P A 1
H19A H -0.135771 1.034715 0.207080 0.052 Uiso 0.162(3) 1 calc R U P A 1
C14B C -0.0947(2) 0.8357(4) 0.2179(3) 0.0294(10) Uani 0.838(3) 1 d . . P A 2
C15B C -0.0858(3) 0.7205(5) 0.1763(3) 0.0383(12) Uani 0.838(3) 1 d . . P A 2
H15B H -0.062902 0.638748 0.201915 0.046 Uiso 0.838(3) 1 calc R U P A 2
C16B C -0.1097(4) 0.7224(6) 0.0978(3) 0.0534(16) Uani 0.838(3) 1 d . . P A 2
H16B H -0.102703 0.642823 0.070348 0.064 Uiso 0.838(3) 1 calc R U P A 2
C17B C -0.1440(3) 0.8410(6) 0.0596(3) 0.0548(17) Uani 0.838(3) 1 d . . P A 2
H17B H -0.160888 0.842757 0.006000 0.066 Uiso 0.838(3) 1 calc R U P A 2
C18B C -0.1533(3) 0.9570(6) 0.1006(4) 0.0568(18) Uani 0.838(3) 1 d . . P A 2
H18B H -0.176407 1.038373 0.074796 0.068 Uiso 0.838(3) 1 calc R U P A 2
C19B C -0.1290(3) 0.9550(5) 0.1795(4) 0.0429(13) Uani 0.838(3) 1 d . . P A 2
H19B H -0.135771 1.034715 0.207080 0.052 Uiso 0.838(3) 1 calc R U P A 2
P2 P 0.43991(6) 0.57545(12) 0.82681(8) 0.0307(3) Uani 1 1 d . . . . .
B51 B 0.4015(4) 0.7259(7) 0.8736(5) 0.0501(17) Uani 1 1 d D . . . .
H51A H 0.433(4) 0.828(5) 0.862(4) 0.075 Uiso 1 1 d D U . . .
H51B H 0.423(4) 0.691(8) 0.9378(17) 0.075 Uiso 1 1 d D U . . .
H51C H 0.3339(12) 0.725(8) 0.851(4) 0.075 Uiso 1 1 d D U . . .
O51 O 0.3330(8) 0.0220(15) 0.8874(8) 0.0528(18) Uani 0.291(3) 1 d . . P B 1
H51 H 0.285815 0.023151 0.870587 0.079 Uiso 0.291(3) 1 calc R U P B 1
C52A C 0.4115(3) 0.4060(5) 0.8516(3) 0.0300(9) Uani 0.291(3) 1 d . . P B 1
C53A C 0.3342(3) 0.3817(5) 0.8369(3) 0.0321(10) Uani 0.291(3) 1 d . . P B 1
H53A H 0.299172 0.453837 0.816309 0.038 Uiso 0.291(3) 1 calc R U P B 1
C54A C 0.3090(3) 0.2534(5) 0.8521(3) 0.0376(11) Uani 0.291(3) 1 d . . P B 1
H54A H 0.256651 0.237058 0.841843 0.045 Uiso 0.291(3) 1 calc R U P B 1
C55A C 0.3597(3) 0.1490(5) 0.8822(3) 0.0382(11) Uani 0.291(3) 1 d . . P B 1
C56A C 0.4359(3) 0.1720(6) 0.8974(3) 0.0432(12) Uani 0.291(3) 1 d . . P B 1
H56A H 0.470634 0.099698 0.918634 0.052 Uiso 0.291(3) 1 calc R U P B 1
C57A C 0.4618(3) 0.2998(5) 0.8820(3) 0.0350(10) Uani 0.291(3) 1 d . . P B 1
H57A H 0.514291 0.314930 0.892264 0.042 Uiso 0.291(3) 1 calc R U P B 1
C52B C 0.4115(3) 0.4060(5) 0.8516(3) 0.0300(9) Uani 0.709(3) 1 d . . P B 2
C53B C 0.3342(3) 0.3817(5) 0.8369(3) 0.0321(10) Uani 0.709(3) 1 d . . P B 2
H53B H 0.299172 0.453837 0.816309 0.038 Uiso 0.709(3) 1 calc R U P B 2
C54B C 0.3090(3) 0.2534(5) 0.8521(3) 0.0376(11) Uani 0.709(3) 1 d . . P B 2
H54B H 0.256651 0.237058 0.841843 0.045 Uiso 0.709(3) 1 calc R U P B 2
C55B C 0.3597(3) 0.1490(5) 0.8822(3) 0.0382(11) Uani 0.709(3) 1 d . . P B 2
H55B H 0.342119 0.060572 0.892449 0.046 Uiso 0.709(3) 1 calc R U P B 2
C56B C 0.4359(3) 0.1720(6) 0.8974(3) 0.0432(12) Uani 0.709(3) 1 d . . P B 2
H56B H 0.470634 0.099698 0.918634 0.052 Uiso 0.709(3) 1 calc R U P B 2
C57B C 0.4618(3) 0.2998(5) 0.8820(3) 0.0350(10) Uani 0.709(3) 1 d . . P B 2
H57B H 0.514291 0.314930 0.892264 0.042 Uiso 0.709(3) 1 calc R U P B 2
O52 O 0.7698(7) 0.6033(13) 0.9333(7) 0.0528(18) Uani 0.330(3) 1 d . . P B 1
H52 H 0.790360 0.600761 0.898885 0.079 Uiso 0.330(3) 1 calc R U P B 1
C58A C 0.5417(2) 0.5768(4) 0.8556(3) 0.0258(9) Uani 0.330(3) 1 d . . P B 1
C59A C 0.5810(3) 0.5904(5) 0.9321(3) 0.0354(11) Uani 0.330(3) 1 d . . P B 1
H59A H 0.554151 0.593951 0.968104 0.043 Uiso 0.330(3) 1 calc R U P B 1
C60A C 0.6575(3) 0.5985(6) 0.9558(3) 0.0402(12) Uani 0.330(3) 1 d . . P B 1
H60A H 0.683381 0.607831 1.008094 0.048 Uiso 0.330(3) 1 calc R U P B 1
C61A C 0.6983(3) 0.5935(5) 0.9042(3) 0.0340(10) Uani 0.330(3) 1 d . . P B 1
C62A C 0.6602(2) 0.5804(5) 0.8279(3) 0.0297(9) Uani 0.330(3) 1 d . . P B 1
H62A H 0.687562 0.576842 0.792340 0.036 Uiso 0.330(3) 1 calc R U P B 1
C63A C 0.5820(2) 0.5725(4) 0.8034(2) 0.0254(9) Uani 0.330(3) 1 d . . P B 1
H63A H 0.556033 0.564197 0.751009 0.030 Uiso 0.330(3) 1 calc R U P B 1
C58B C 0.5417(2) 0.5768(4) 0.8556(3) 0.0258(9) Uani 0.670(3) 1 d . . P B 2
C59B C 0.5810(3) 0.5904(5) 0.9321(3) 0.0354(11) Uani 0.670(3) 1 d . . P B 2
H59B H 0.554151 0.593951 0.968104 0.043 Uiso 0.670(3) 1 calc R U P B 2
C60B C 0.6575(3) 0.5985(6) 0.9558(3) 0.0402(12) Uani 0.670(3) 1 d . . P B 2
H60B H 0.683381 0.607831 1.008094 0.048 Uiso 0.670(3) 1 calc R U P B 2
C61B C 0.6983(3) 0.5935(5) 0.9042(3) 0.0340(10) Uani 0.670(3) 1 d . . P B 2
H61B H 0.751675 0.598884 0.921177 0.041 Uiso 0.670(3) 1 calc R U P B 2
C62B C 0.6602(2) 0.5804(5) 0.8279(3) 0.0297(9) Uani 0.670(3) 1 d . . P B 2
H62B H 0.687562 0.576842 0.792340 0.036 Uiso 0.670(3) 1 calc R U P B 2
C63B C 0.5820(2) 0.5725(4) 0.8034(2) 0.0254(9) Uani 0.670(3) 1 d . . P B 2
H63B H 0.556033 0.564197 0.751009 0.030 Uiso 0.670(3) 1 calc R U P B 2
O53 O 0.3279(6) 0.5989(12) 0.5001(6) 0.0528(18) Uani 0.379(3) 1 d . . P B 1
H53 H 0.307816 0.676938 0.486993 0.079 Uiso 0.379(3) 1 calc R U P B 1
C64A C 0.4077(2) 0.5802(4) 0.7256(3) 0.0303(10) Uani 0.379(3) 1 d . . P B 1
C65A C 0.4136(3) 0.4652(5) 0.6820(3) 0.0355(11) Uani 0.379(3) 1 d . . P B 1
H65A H 0.436161 0.381890 0.705969 0.043 Uiso 0.379(3) 1 calc R U P B 1
C66A C 0.3869(3) 0.4712(6) 0.6040(3) 0.0452(13) Uani 0.379(3) 1 d . . P B 1
H66A H 0.390855 0.392682 0.574344 0.054 Uiso 0.379(3) 1 calc R U P B 1
C67A C 0.3539(3) 0.5945(6) 0.5695(3) 0.0476(14) Uani 0.379(3) 1 d . . P B 1
C68A C 0.3469(3) 0.7081(6) 0.6118(4) 0.0463(14) Uani 0.379(3) 1 d . . P B 1
H68A H 0.323672 0.790815 0.587610 0.056 Uiso 0.379(3) 1 calc R U P B 1
C69A C 0.3735(3) 0.7015(5) 0.6889(3) 0.0380(12) Uani 0.379(3) 1 d . . P B 1
H69A H 0.368824 0.780371 0.718038 0.046 Uiso 0.379(3) 1 calc R U P B 1
C64B C 0.4077(2) 0.5802(4) 0.7256(3) 0.0303(10) Uani 0.621(3) 1 d . . P B 2
C65B C 0.4136(3) 0.4652(5) 0.6820(3) 0.0355(11) Uani 0.621(3) 1 d . . P B 2
H65B H 0.436161 0.381890 0.705969 0.043 Uiso 0.621(3) 1 calc R U P B 2
C66B C 0.3869(3) 0.4712(6) 0.6040(3) 0.0452(13) Uani 0.621(3) 1 d . . P B 2
H66B H 0.390855 0.392682 0.574344 0.054 Uiso 0.621(3) 1 calc R U P B 2
C67B C 0.3539(3) 0.5945(6) 0.5695(3) 0.0476(14) Uani 0.621(3) 1 d . . P B 2
H67B H 0.336057 0.599802 0.515934 0.057 Uiso 0.621(3) 1 calc R U P B 2
C68B C 0.3469(3) 0.7081(6) 0.6118(4) 0.0463(14) Uani 0.621(3) 1 d . . P B 2
H68B H 0.323672 0.790815 0.587610 0.056 Uiso 0.621(3) 1 calc R U P B 2
C69B C 0.3735(3) 0.7015(5) 0.6889(3) 0.0380(12) Uani 0.621(3) 1 d . . P B 2
H69B H 0.368824 0.780371 0.718038 0.046 Uiso 0.621(3) 1 calc R U P B 2

loop_
_atom_site_aniso_label
_atom_site_aniso_U_11
_atom_site_aniso_U_22
_atom_site_aniso_U_33
_atom_site_aniso_U_23
_atom_site_aniso_U_13
_atom_site_aniso_U_12
P1 0.0236(5) 0.0185(5) 0.0496(8) -0.0043(5) 0.0156(5) -0.0022(4)
B1 0.042(3) 0.029(3) 0.098(6) -0.022(3) 0.037(4) -0.001(2)
O1 0.028(3) 0.065(4) 0.048(3) 0.006(3) 0.006(2) -0.003(3)
C2A 0.025(2) 0.025(2) 0.030(2) -0.0005(17) 0.0095(17) -0.0035(16)
C3A 0.029(2) 0.033(2) 0.041(3) 0.001(2) 0.0141(19) -0.0047(19)
C4A 0.029(2) 0.039(3) 0.045(3) 0.003(2) 0.011(2) -0.012(2)
C5A 0.054(3) 0.033(3) 0.051(3) 0.003(2) 0.020(3) -0.016(2)
C6A 0.040(3) 0.032(3) 0.060(4) 0.009(2) 0.010(2) 0.000(2)
C7A 0.029(2) 0.025(2) 0.053(3) -0.002(2) 0.013(2) -0.0015(18)
C2B 0.025(2) 0.025(2) 0.030(2) -0.0005(17) 0.0095(17) -0.0035(16)
C3B 0.029(2) 0.033(2) 0.041(3) 0.001(2) 0.0141(19) -0.0047(19)
C4B 0.029(2) 0.039(3) 0.045(3) 0.003(2) 0.011(2) -0.012(2)
C5B 0.054(3) 0.033(3) 0.051(3) 0.003(2) 0.020(3) -0.016(2)
C6B 0.040(3) 0.032(3) 0.060(4) 0.009(2) 0.010(2) 0.000(2)
C7B 0.029(2) 0.025(2) 0.053(3) -0.002(2) 0.013(2) -0.0015(18)
O2 0.028(3) 0.065(4) 0.048(3) 0.006(3) 0.006(2) -0.003(3)
C8A 0.028(2) 0.0190(19) 0.036(2) -0.0040(17) 0.0144(18) -0.0015(16)
C9A 0.039(2) 0.032(2) 0.033(2) -0.0078(19) 0.018(2) -0.0090(19)
C10A 0.035(2) 0.031(2) 0.032(2) -0.0029(19) 0.0078(19) -0.0063(19)
C11A 0.022(2) 0.031(2) 0.038(2) 0.0021(19) 0.0051(18) -0.0021(17)
C12A 0.024(2) 0.030(2) 0.032(2) -0.0027(18) 0.0110(17) 0.0000(17)
C13A 0.0246(19) 0.024(2) 0.025(2) -0.0019(16) 0.0062(16) -0.0016(16)
C8B 0.028(2) 0.0190(19) 0.036(2) -0.0040(17) 0.0144(18) -0.0015(16)
C9B 0.039(2) 0.032(2) 0.033(2) -0.0078(19) 0.018(2) -0.0090(19)
C10B 0.035(2) 0.031(2) 0.032(2) -0.0029(19) 0.0078(19) -0.0063(19)
C11B 0.022(2) 0.031(2) 0.038(2) 0.0021(19) 0.0051(18) -0.0021(17)
C12B 0.024(2) 0.030(2) 0.032(2) -0.0027(18) 0.0110(17) 0.0000(17)
C13B 0.0246(19) 0.024(2) 0.025(2) -0.0019(16) 0.0062(16) -0.0016(16)
O3 0.028(3) 0.065(4) 0.048(3) 0.006(3) 0.006(2) -0.003(3)
C14A 0.0168(18) 0.0161(19) 0.050(3) 0.0052(18) 0.0030(18) -0.0012(15)
C15A 0.040(3) 0.021(2) 0.046(3) 0.006(2) 0.001(2) -0.0026(19)
C16A 0.063(4) 0.034(3) 0.048(3) 0.005(2) -0.006(3) -0.015(3)
C17A 0.054(3) 0.042(3) 0.050(3) 0.020(3) -0.012(3) -0.021(3)
C18A 0.032(3) 0.040(3) 0.085(5) 0.038(3) -0.001(3) -0.005(2)
C19A 0.026(2) 0.022(2) 0.078(4) 0.015(2) 0.010(2) -0.0009(18)
C14B 0.0168(18) 0.0161(19) 0.050(3) 0.0052(18) 0.0030(18) -0.0012(15)
C15B 0.040(3) 0.021(2) 0.046(3) 0.006(2) 0.001(2) -0.0026(19)
C16B 0.063(4) 0.034(3) 0.048(3) 0.005(2) -0.006(3) -0.015(3)
C17B 0.054(3) 0.042(3) 0.050(3) 0.020(3) -0.012(3) -0.021(3)
C18B 0.032(3) 0.040(3) 0.085(5) 0.038(3) -0.001(3) -0.005(2)
C19B 0.026(2) 0.022(2) 0.078(4) 0.015(2) 0.010(2) -0.0009(18)
P2 0.0274(6) 0.0192(5) 0.0517(8) -0.0023(5) 0.0215(5) -0.0010(4)
B51 0.041(3) 0.032(3) 0.088(5) -0.018(3) 0.035(3) -0.002(3)
O51 0.055(4) 0.050(4) 0.049(4) 0.003(3) 0.009(3) -0.008(3)
C52A 0.030(2) 0.027(2) 0.039(2) -0.0048(19) 0.0191(19) -0.0038(17)
C53A 0.029(2) 0.029(2) 0.040(3) 0.0027(19) 0.0136(19) -0.0022(18)
C54A 0.035(2) 0.038(3) 0.044(3) -0.003(2) 0.019(2) -0.014(2)
C55A 0.052(3) 0.030(2) 0.039(3) 0.001(2) 0.023(2) -0.009(2)
C56A 0.047(3) 0.031(3) 0.058(3) 0.001(2) 0.025(3) 0.002(2)
C57A 0.031(2) 0.030(2) 0.049(3) 0.001(2) 0.018(2) 0.0024(19)
C52B 0.030(2) 0.027(2) 0.039(2) -0.0048(19) 0.0191(19) -0.0038(17)
C53B 0.029(2) 0.029(2) 0.040(3) 0.0027(19) 0.0136(19) -0.0022(18)
C54B 0.035(2) 0.038(3) 0.044(3) -0.003(2) 0.019(2) -0.014(2)
C55B 0.052(3) 0.030(2) 0.039(3) 0.001(2) 0.023(2) -0.009(2)
C56B 0.047(3) 0.031(3) 0.058(3) 0.001(2) 0.025(3) 0.002(2)
C57B 0.031(2) 0.030(2) 0.049(3) 0.001(2) 0.018(2) 0.0024(19)
O52 0.055(4) 0.050(4) 0.049(4) 0.003(3) 0.009(3) -0.008(3)
C58A 0.029(2) 0.0150(18) 0.037(2) -0.0019(16) 0.0151(18) -0.0011(15)
C59A 0.045(3) 0.035(3) 0.033(2) -0.007(2) 0.023(2) -0.002(2)
C60A 0.053(3) 0.038(3) 0.028(2) -0.006(2) 0.011(2) -0.003(2)
C61A 0.028(2) 0.033(2) 0.039(3) -0.002(2) 0.0074(19) -0.0021(19)
C62A 0.026(2) 0.030(2) 0.035(2) 0.0024(19) 0.0132(18) 0.0024(17)
C63A 0.028(2) 0.021(2) 0.029(2) 0.0026(16) 0.0123(17) 0.0003(16)
C58B 0.029(2) 0.0150(18) 0.037(2) -0.0019(16) 0.0151(18) -0.0011(15)
C59B 0.045(3) 0.035(3) 0.033(2) -0.007(2) 0.023(2) -0.002(2)
C60B 0.053(3) 0.038(3) 0.028(2) -0.006(2) 0.011(2) -0.003(2)
C61B 0.028(2) 0.033(2) 0.039(3) -0.002(2) 0.0074(19) -0.0021(19)
C62B 0.026(2) 0.030(2) 0.035(2) 0.0024(19) 0.0132(18) 0.0024(17)
C63B 0.028(2) 0.021(2) 0.029(2) 0.0026(16) 0.0123(17) 0.0003(16)
O53 0.055(4) 0.050(4) 0.049(4) 0.003(3) 0.009(3) -0.008(3)
C64A 0.0207(19) 0.0164(19) 0.056(3) 0.0065(19) 0.0152(19) -0.0029(15)
C65A 0.032(2) 0.024(2) 0.050(3) 0.006(2) 0.011(2) -0.0004(18)
C66A 0.049(3) 0.036(3) 0.048(3) -0.002(2) 0.009(2) -0.012(2)
C67A 0.036(3) 0.048(3) 0.049(3) 0.012(3) -0.004(2) -0.015(2)
C68A 0.031(2) 0.031(3) 0.071(4) 0.019(3) 0.006(2) -0.005(2)
C69A 0.027(2) 0.022(2) 0.065(3) 0.010(2) 0.014(2) -0.0025(18)
C64B 0.0207(19) 0.0164(19) 0.056(3) 0.0065(19) 0.0152(19) -0.0029(15)
C65B 0.032(2) 0.024(2) 0.050(3) 0.006(2) 0.011(2) -0.0004(18)
C66B 0.049(3) 0.036(3) 0.048(3) -0.002(2) 0.009(2) -0.012(2)
C67B 0.036(3) 0.048(3) 0.049(3) 0.012(3) -0.004(2) -0.015(2)
C68B 0.031(2) 0.031(3) 0.071(4) 0.019(3) 0.006(2) -0.005(2)
C69B 0.027(2) 0.022(2) 0.065(3) 0.010(2) 0.014(2) -0.0025(18)

loop_
_atom_type_symbol
_atom_type_description
_atom_type_scat_dispersion_real
_atom_type_scat_dispersion_imag
_atom_type_scat_source
C C 0.0033 0.0016 'International Tables Vol C Tables 4.2.6.8 and 6.1.1.4'
H H 0.0000 0.0000 'International Tables Vol C Tables 4.2.6.8 and 6.1.1.4'
O O 0.0106 0.0060 'International Tables Vol C Tables 4.2.6.8 and 6.1.1.4'
B B 0.0013 0.0007 'International Tables Vol C Tables 4.2.6.8 and 6.1.1.4'
P P 0.1023 0.0942 'International Tables Vol C Tables 4.2.6.8 and 6.1.1.4'

loop_
_geom_angle_atom_site_label_1
_geom_angle_atom_site_label_2
_geom_angle_atom_site_label_3
_geom_angle
_geom_angle_site_symmetry_1
_geom_angle_site_symmetry_3
_geom_angle_publ_flag
C8A P1 C2A 106.5(2) . . ?
C8B P1 C2B 106.5(2) . . ?
C8B P1 C14B 107.0(2) . . ?
C2B P1 C14B 104.7(2) . . ?
C8A P1 C14A 107.0(2) . . ?
C2A P1 C14A 104.7(2) . . ?
C8B P1 B1 111.9(3) . . ?
C8A P1 B1 111.9(3) . . ?
C2A P1 B1 113.1(3) . . ?
C2B P1 B1 113.1(3) . . ?
C14B P1 B1 113.1(3) . . ?
C14A P1 B1 113.1(3) . . ?
P1 B1 H1A 97(4) . . ?
P1 B1 H1B 112(4) . . ?
H1A B1 H1B 121(5) . . ?
P1 B1 H1C 110(4) . . ?
H1A B1 H1C 111(5) . . ?
H1B B1 H1C 106(5) . . ?
C5A O1 H1 109.5 . . ?
C7A C2A C3A 119.3(4) . . ?
C7A C2A P1 123.4(3) . . ?
C3A C2A P1 117.3(3) . . ?
C4A C3A C2A 120.0(4) . . ?
C4A C3A H3A 120.0 . . ?
C2A C3A H3A 120.0 . . ?
C3A C4A C5A 120.0(4) . . ?
C3A C4A H4A 120.0 . . ?
C5A C4A H4A 120.0 . . ?
C6A C5A C4A 120.3(5) . . ?
C6A C5A O1 120.2(9) . . ?
C4A C5A O1 117.8(8) . . ?
C5A C6A C7A 120.1(5) . . ?
C5A C6A H6A 119.9 . . ?
C7A C6A H6A 119.9 . . ?
C2A C7A C6A 120.2(4) . . ?
C2A C7A H7A 119.9 . . ?
C6A C7A H7A 119.9 . . ?
C7B C2B C3B 119.3(4) . . ?
C7B C2B P1 123.4(3) . . ?
C3B C2B P1 117.3(3) . . ?
C4B C3B C2B 120.0(4) . . ?
C4B C3B H3B 120.0 . . ?
C2B C3B H3B 120.0 . . ?
C3B C4B C5B 120.0(4) . . ?
C3B C4B H4B 120.0 . . ?
C5B C4B H4B 120.0 . . ?
C6B C5B C4B 120.3(5) . . ?
C6B C5B H5B 119.9 . . ?
C4B C5B H5B 119.9 . . ?
C5B C6B C7B 120.1(5) . . ?
C5B C6B H6B 119.9 . . ?
C7B C6B H6B 119.9 . . ?
C2B C7B C6B 120.2(4) . . ?
C2B C7B H7B 119.9 . . ?
C6B C7B H7B 119.9 . . ?
C11A O2 H2 109.5 . . ?
C13A C8A C9A 118.5(4) . . ?
C13A C8A P1 123.9(3) . . ?
C9A C8A P1 117.6(3) . . ?
C10A C9A C8A 120.4(4) . . ?
C10A C9A H9A 119.8 . . ?
C8A C9A H9A 119.8 . . ?
C11A C10A C9A 120.0(4) . . ?
C11A C10A H10A 120.0 . . ?
C9A C10A H10A 120.0 . . ?
O2 C11A C10A 114.9(5) . . ?
O2 C11A C12A 124.2(5) . . ?
C10A C11A C12A 120.8(4) . . ?
C11A C12A C13A 119.4(4) . . ?
C11A C12A H12A 120.3 . . ?
C13A C12A H12A 120.3 . . ?
C12A C13A C8A 120.9(4) . . ?
C12A C13A H13A 119.5 . . ?
C8A C13A H13A 119.5 . . ?
C13B C8B C9B 118.5(4) . . ?
C13B C8B P1 123.9(3) . . ?
C9B C8B P1 117.6(3) . . ?
C10B C9B C8B 120.4(4) . . ?
C10B C9B H9B 119.8 . . ?
C8B C9B H9B 119.8 . . ?
C11B C10B C9B 120.0(4) . . ?
C11B C10B H10B 120.0 . . ?
C9B C10B H10B 120.0 . . ?
C10B C11B C12B 120.8(4) . . ?
C10B C11B H11B 119.6 . . ?
C12B C11B H11B 119.6 . . ?
C11B C12B C13B 119.4(4) . . ?
C11B C12B H12B 120.3 . . ?
C13B C12B H12B 120.3 . . ?
C12B C13B C8B 120.9(4) . . ?
C12B C13B H13B 119.5 . . ?
C8B C13B H13B 119.5 . . ?
C17A O3 H3 109.5 . . ?
C15A C14A C19A 118.9(5) . . ?
C15A C14A P1 122.0(3) . . ?
C19A C14A P1 119.1(4) . . ?
C14A C15A C16A 121.3(5) . . ?
C14A C15A H15A 119.4 . . ?
C16A C15A H15A 119.4 . . ?
C15A C16A C17A 119.9(6) . . ?
C15A C16A H16A 120.1 . . ?
C17A C16A H16A 120.1 . . ?
O3 C17A C18A 100.4(13) . . ?
O3 C17A C16A 136.8(13) . . ?
C18A C17A C16A 119.4(6) . . ?
C17A C18A C19A 120.7(5) . . ?
C17A C18A H18A 119.7 . . ?
C19A C18A H18A 119.7 . . ?
C14A C19A C18A 119.9(5) . . ?
C14A C19A H19A 120.0 . . ?
C18A C19A H19A 120.0 . . ?
C15B C14B C19B 118.9(5) . . ?
C15B C14B P1 122.0(3) . . ?
C19B C14B P1 119.1(4) . . ?
C14B C15B C16B 121.3(5) . . ?
C14B C15B H15B 119.4 . . ?
C16B C15B H15B 119.4 . . ?
C15B C16B C17B 119.9(6) . . ?
C15B C16B H16B 120.1 . . ?
C17B C16B H16B 120.1 . . ?
C18B C17B C16B 119.4(6) . . ?
C18B C17B H17B 120.3 . . ?
C16B C17B H17B 120.3 . . ?
C17B C18B C19B 120.7(5) . . ?
C17B C18B H18B 119.7 . . ?
C19B C18B H18B 119.7 . . ?
C14B C19B C18B 119.9(5) . . ?
C14B C19B H19B 120.0 . . ?
C18B C19B H19B 120.0 . . ?
C64B P2 C58B 107.4(2) . . ?
C64A P2 C58A 107.4(2) . . ?
C64A P2 C52A 105.0(2) . . ?
C58A P2 C52A 107.0(2) . . ?
C64B P2 C52B 105.0(2) . . ?
C58B P2 C52B 107.0(2) . . ?
C64B P2 B51 113.6(3) . . ?
C64A P2 B51 113.6(3) . . ?
C58B P2 B51 111.1(3) . . ?
C58A P2 B51 111.1(3) . . ?
C52A P2 B51 112.3(3) . . ?
C52B P2 B51 112.3(3) . . ?
P2 B51 H51A 105(4) . . ?
P2 B51 H51B 100(4) . . ?
H51A B51 H51B 112(5) . . ?
P2 B51 H51C 109(4) . . ?
H51A B51 H51C 118(5) . . ?
H51B B51 H51C 110(5) . . ?
C55A O51 H51 109.5 . . ?
C57A C52A C53A 119.1(4) . . ?
C57A C52A P2 123.4(3) . . ?
C53A C52A P2 117.5(4) . . ?
C54A C53A C52A 120.2(4) . . ?
C54A C53A H53A 119.9 . . ?
C52A C53A H53A 119.9 . . ?
C55A C54A C53A 120.0(4) . . ?
C55A C54A H54A 120.0 . . ?
C53A C54A H54A 120.0 . . ?
O51 C55A C54A 118.2(8) . . ?
O51 C55A C56A 121.0(8) . . ?
C54A C55A C56A 120.3(5) . . ?
C57A C56A C55A 120.2(5) . . ?
C57A C56A H56A 119.9 . . ?
C55A C56A H56A 119.9 . . ?
C56A C57A C52A 120.2(5) . . ?
C56A C57A H57A 119.9 . . ?
C52A C57A H57A 119.9 . . ?
C57B C52B C53B 119.1(4) . . ?
C57B C52B P2 123.4(3) . . ?
C53B C52B P2 117.5(4) . . ?
C54B C53B C52B 120.2(4) . . ?
C54B C53B H53B 119.9 . . ?
C52B C53B H53B 119.9 . . ?
C55B C54B C53B 120.0(4) . . ?
C55B C54B H54B 120.0 . . ?
C53B C54B H54B 120.0 . . ?
C54B C55B C56B 120.3(5) . . ?
C54B C55B H55B 119.8 . . ?
C56B C55B H55B 119.8 . . ?
C57B C56B C55B 120.2(5) . . ?
C57B C56B H56B 119.9 . . ?
C55B C56B H56B 119.9 . . ?
C56B C57B C52B 120.2(5) . . ?
C56B C57B H57B 119.9 . . ?
C52B C57B H57B 119.9 . . ?
C61A O52 H52 109.5 . . ?
C59A C58A C63A 118.9(4) . . ?
C59A C58A P2 118.9(3) . . ?
C63A C58A P2 122.1(3) . . ?
C60A C59A C58A 120.7(4) . . ?
C60A C59A H59A 119.6 . . ?
C58A C59A H59A 119.6 . . ?
C59A C60A C61A 120.8(5) . . ?
C59A C60A H60A 119.6 . . ?
C61A C60A H60A 119.6 . . ?
O52 C61A C62A 125.7(7) . . ?
O52 C61A C60A 115.0(7) . . ?
C62A C61A C60A 119.3(4) . . ?
C61A C62A C63A 120.1(4) . . ?
C61A C62A H62A 119.9 . . ?
C63A C62A H62A 119.9 . . ?
C62A C63A C58A 120.1(4) . . ?
C62A C63A H63A 120.0 . . ?
C58A C63A H63A 120.0 . . ?
C59B C58B C63B 118.9(4) . . ?
C59B C58B P2 118.9(3) . . ?
C63B C58B P2 122.1(3) . . ?
C60B C59B C58B 120.7(4) . . ?
C60B C59B H59B 119.6 . . ?
C58B C59B H59B 119.6 . . ?
C59B C60B C61B 120.8(5) . . ?
C59B C60B H60B 119.6 . . ?
C61B C60B H60B 119.6 . . ?
C62B C61B C60B 119.3(4) . . ?
C62B C61B H61B 120.4 . . ?
C60B C61B H61B 120.4 . . ?
C61B C62B C63B 120.1(4) . . ?
C61B C62B H62B 119.9 . . ?
C63B C62B H62B 119.9 . . ?
C62B C63B C58B 120.1(4) . . ?
C62B C63B H63B 120.0 . . ?
C58B C63B H63B 120.0 . . ?
C67A O53 H53 109.5 . . ?
C65A C64A C69A 118.6(5) . . ?
C65A C64A P2 122.0(3) . . ?
C69A C64A P2 119.3(4) . . ?
C66A C65A C64A 120.6(5) . . ?
C66A C65A H65A 119.7 . . ?
C64A C65A H65A 119.7 . . ?
C65A C66A C67A 119.0(5) . . ?
C65A C66A H66A 120.5 . . ?
C67A C66A H66A 120.5 . . ?
O53 C67A C68A 119.7(7) . . ?
O53 C67A C66A 119.3(8) . . ?
C68A C67A C66A 121.0(5) . . ?
C69A C68A C67A 119.7(5) . . ?
C69A C68A H68A 120.2 . . ?
C67A C68A H68A 120.2 . . ?
C68A C69A C64A 121.0(5) . . ?
C68A C69A H69A 119.5 . . ?
C64A C69A H69A 119.5 . . ?
C65B C64B C69B 118.6(5) . . ?
C65B C64B P2 122.0(3) . . ?
C69B C64B P2 119.3(4) . . ?
C66B C65B C64B 120.6(5) . . ?
C66B C65B H65B 119.7 . . ?
C64B C65B H65B 119.7 . . ?
C65B C66B C67B 119.0(5) . . ?
C65B C66B H66B 120.5 . . ?
C67B C66B H66B 120.5 . . ?
C68B C67B C66B 121.0(5) . . ?
C68B C67B H67B 119.5 . . ?
C66B C67B H67B 119.5 . . ?
C69B C68B C67B 119.7(5) . . ?
C69B C68B H68B 120.2 . . ?
C67B C68B H68B 120.2 . . ?
C68B C69B C64B 121.0(5) . . ?
C68B C69B H69B 119.5 . . ?
C64B C69B H69B 119.5 . . ?

loop_
_geom_bond_atom_site_label_1
_geom_bond_atom_site_label_2
_geom_bond_distance
_geom_bond_site_symmetry_2
_geom_bond_publ_flag
P1 C8B 1.797(4) . ?
P1 C8A 1.797(4) . ?
P1 C2A 1.819(4) . ?
P1 C2B 1.819(4) . ?
P1 C14B 1.821(5) . ?
P1 C14A 1.821(5) . ?
P1 B1 1.914(6) . ?
B1 H1A 1.19(2) . ?
B1 H1B 1.20(2) . ?
B1 H1C 1.21(2) . ?
O1 C5A 1.39(2) . ?
O1 H1 0.8400 . ?
C2A C7A 1.380(6) . ?
C2A C3A 1.401(6) . ?
C3A C4A 1.384(7) . ?
C3A H3A 0.9500 . ?
C4A C5A 1.386(8) . ?
C4A H4A 0.9500 . ?
C5A C6A 1.368(8) . ?
C6A C7A 1.398(7) . ?
C6A H6A 0.9500 . ?
C7A H7A 0.9500 . ?
C2B C7B 1.380(6) . ?
C2B C3B 1.401(6) . ?
C3B C4B 1.384(7) . ?
C3B H3B 0.9500 . ?
C4B C5B 1.386(8) . ?
C4B H4B 0.9500 . ?
C5B C6B 1.368(8) . ?
C5B H5B 0.9500 . ?
C6B C7B 1.398(7) . ?
C6B H6B 0.9500 . ?
C7B H7B 0.9500 . ?
O2 C11A 1.336(7) . ?
O2 H2 0.8400 . ?
C8A C13A 1.392(6) . ?
C8A C9A 1.416(6) . ?
C9A C10A 1.381(7) . ?
C9A H9A 0.9500 . ?
C10A C11A 1.381(7) . ?
C10A H10A 0.9500 . ?
C11A C12A 1.389(6) . ?
C12A C13A 1.390(6) . ?
C12A H12A 0.9500 . ?
C13A H13A 0.9500 . ?
C8B C13B 1.392(6) . ?
C8B C9B 1.416(6) . ?
C9B C10B 1.381(7) . ?
C9B H9B 0.9500 . ?
C10B C11B 1.381(7) . ?
C10B H10B 0.9500 . ?
C11B C12B 1.389(6) . ?
C11B H11B 0.9500 . ?
C12B C13B 1.390(6) . ?
C12B H12B 0.9500 . ?
C13B H13B 0.9500 . ?
O3 C17A 1.296(9) . ?
O3 H3 0.8400 . ?
C14A C15A 1.389(7) . ?
C14A C19A 1.397(6) . ?
C15A C16A 1.389(8) . ?
C15A H15A 0.9500 . ?
C16A C17A 1.392(8) . ?
C16A H16A 0.9500 . ?
C17A C18A 1.389(10) . ?
C18A C19A 1.398(9) . ?
C18A H18A 0.9500 . ?
C19A H19A 0.9500 . ?
C14B C15B 1.389(7) . ?
C14B C19B 1.397(6) . ?
C15B C16B 1.389(8) . ?
C15B H15B 0.9500 . ?
C16B C17B 1.392(8) . ?
C16B H16B 0.9500 . ?
C17B C18B 1.389(10) . ?
C17B H17B 0.9500 . ?
C18B C19B 1.398(9) . ?
C18B H18B 0.9500 . ?
C19B H19B 0.9500 . ?
P2 C64B 1.793(5) . ?
P2 C64A 1.793(5) . ?
P2 C58B 1.810(4) . ?
P2 C58A 1.810(4) . ?
P2 C52A 1.814(5) . ?
P2 C52B 1.814(5) . ?
P2 B51 1.933(6) . ?
B51 H51A 1.20(2) . ?
B51 H51B 1.19(2) . ?
B51 H51C 1.20(2) . ?
O51 C55A 1.331(15) . ?
O51 H51 0.8400 . ?
C52A C57A 1.385(7) . ?
C52A C53A 1.402(6) . ?
C53A C54A 1.379(7) . ?
C53A H53A 0.9500 . ?
C54A C55A 1.374(8) . ?
C54A H54A 0.9500 . ?
C55A C56A 1.381(8) . ?
C56A C57A 1.380(7) . ?
C56A H56A 0.9500 . ?
C57A H57A 0.9500 . ?
C52B C57B 1.385(7) . ?
C52B C53B 1.402(6) . ?
C53B C54B 1.379(7) . ?
C53B H53B 0.9500 . ?
C54B C55B 1.374(8) . ?
C54B H54B 0.9500 . ?
C55B C56B 1.381(8) . ?
C55B H55B 0.9500 . ?
C56B C57B 1.380(7) . ?
C56B H56B 0.9500 . ?
C57B H57B 0.9500 . ?
O52 C61A 1.281(13) . ?
O52 H52 0.8400 . ?
C58A C59A 1.395(7) . ?
C58A C63A 1.396(6) . ?
C59A C60A 1.362(7) . ?
C59A H59A 0.9500 . ?
C60A C61A 1.392(7) . ?
C60A H60A 0.9500 . ?
C61A C62A 1.386(7) . ?
C62A C63A 1.392(6) . ?
C62A H62A 0.9500 . ?
C63A H63A 0.9500 . ?
C58B C59B 1.395(7) . ?
C58B C63B 1.396(6) . ?
C59B C60B 1.362(7) . ?
C59B H59B 0.9500 . ?
C60B C61B 1.392(7) . ?
C60B H60B 0.9500 . ?
C61B C62B 1.386(7) . ?
C61B H61B 0.9500 . ?
C62B C63B 1.392(6) . ?
C62B H62B 0.9500 . ?
C63B H63B 0.9500 . ?
O53 C67A 1.233(11) . ?
O53 H53 0.8400 . ?
C64A C65A 1.394(7) . ?
C64A C69A 1.402(6) . ?
C65A C66A 1.384(8) . ?
C65A H65A 0.9500 . ?
C66A C67A 1.397(8) . ?
C66A H66A 0.9500 . ?
C67A C68A 1.374(9) . ?
C68A C69A 1.370(8) . ?
C68A H68A 0.9500 . ?
C69A H69A 0.9500 . ?
C64B C65B 1.394(7) . ?
C64B C69B 1.402(6) . ?
C65B C66B 1.384(8) . ?
C65B H65B 0.9500 . ?
C66B C67B 1.397(8) . ?
C66B H66B 0.9500 . ?
C67B C68B 1.374(9) . ?
C67B H67B 0.9500 . ?
C68B C69B 1.370(8) . ?
C68B H68B 0.9500 . ?
C69B H69B 0.9500 . ?

loop_
_geom_torsion_atom_site_label_1
_geom_torsion_atom_site_label_2
_geom_torsion_atom_site_label_3
_geom_torsion_atom_site_label_4
_geom_torsion
_geom_torsion_site_symmetry_1
_geom_torsion_site_symmetry_2
_geom_torsion_site_symmetry_3
_geom_torsion_site_symmetry_4
_geom_torsion_publ_flag
C8A P1 C2A C7A -3.6(5) . . . . ?
C14A P1 C2A C7A 109.5(4) . . . . ?
B1 P1 C2A C7A -126.9(5) . . . . ?
C8A P1 C2A C3A 176.6(4) . . . . ?
C14A P1 C2A C3A -70.3(4) . . . . ?
B1 P1 C2A C3A 53.3(5) . . . . ?
C7A C2A C3A C4A -0.8(7) . . . . ?
P1 C2A C3A C4A 179.0(4) . . . . ?
C2A C3A C4A C5A -1.0(8) . . . . ?
C3A C4A C5A C6A 2.6(9) . . . . ?
C3A C4A C5A O1 -162.8(10) . . . . ?
C4A C5A C6A C7A -2.4(9) . . . . ?
O1 C5A C6A C7A 162.7(10) . . . . ?
C3A C2A C7A C6A 1.1(8) . . . . ?
P1 C2A C7A C6A -178.7(4) . . . . ?
C5A C6A C7A C2A 0.5(9) . . . . ?
C8B P1 C2B C7B -3.6(5) . . . . ?
C14B P1 C2B C7B 109.5(4) . . . . ?
B1 P1 C2B C7B -126.9(5) . . . . ?
C8B P1 C2B C3B 176.6(4) . . . . ?
C14B P1 C2B C3B -70.3(4) . . . . ?
B1 P1 C2B C3B 53.3(5) . . . . ?
C7B C2B C3B C4B -0.8(7) . . . . ?
P1 C2B C3B C4B 179.0(4) . . . . ?
C2B C3B C4B C5B -1.0(8) . . . . ?
C3B C4B C5B C6B 2.6(9) . . . . ?
C4B C5B C6B C7B -2.4(9) . . . . ?
C3B C2B C7B C6B 1.1(8) . . . . ?
P1 C2B C7B C6B -178.7(4) . . . . ?
C5B C6B C7B C2B 0.5(9) . . . . ?
C2A P1 C8A C13A 108.5(4) . . . . ?
C14A P1 C8A C13A -3.0(4) . . . . ?
B1 P1 C8A C13A -127.4(4) . . . . ?
C2A P1 C8A C9A -73.5(4) . . . . ?
C14A P1 C8A C9A 175.0(3) . . . . ?
B1 P1 C8A C9A 50.6(5) . . . . ?
C13A C8A C9A C10A -1.1(7) . . . . ?
P1 C8A C9A C10A -179.2(4) . . . . ?
C8A C9A C10A C11A 1.4(7) . . . . ?
C9A C10A C11A O2 -178.0(5) . . . . ?
C9A C10A C11A C12A -1.0(7) . . . . ?
O2 C11A C12A C13A 176.9(5) . . . . ?
C10A C11A C12A C13A 0.2(7) . . . . ?
C11A C12A C13A C8A 0.2(7) . . . . ?
C9A C8A C13A C12A 0.2(6) . . . . ?
P1 C8A C13A C12A 178.2(3) . . . . ?
C2B P1 C8B C13B 108.5(4) . . . . ?
C14B P1 C8B C13B -3.0(4) . . . . ?
B1 P1 C8B C13B -127.4(4) . . . . ?
C2B P1 C8B C9B -73.5(4) . . . . ?
C14B P1 C8B C9B 175.0(3) . . . . ?
B1 P1 C8B C9B 50.6(5) . . . . ?
C13B C8B C9B C10B -1.1(7) . . . . ?
P1 C8B C9B C10B -179.2(4) . . . . ?
C8B C9B C10B C11B 1.4(7) . . . . ?
C9B C10B C11B C12B -1.0(7) . . . . ?
C10B C11B C12B C13B 0.2(7) . . . . ?
C11B C12B C13B C8B 0.2(7) . . . . ?
C9B C8B C13B C12B 0.2(6) . . . . ?
P1 C8B C13B C12B 178.2(3) . . . . ?
C8A P1 C14A C15A 70.5(4) . . . . ?
C2A P1 C14A C15A -42.2(4) . . . . ?
B1 P1 C14A C15A -165.8(4) . . . . ?
C8A P1 C14A C19A -110.5(4) . . . . ?
C2A P1 C14A C19A 136.8(4) . . . . ?
B1 P1 C14A C19A 13.2(4) . . . . ?
C19A C14A C15A C16A 0.5(7) . . . . ?
P1 C14A C15A C16A 179.5(4) . . . . ?
C14A C15A C16A C17A -0.6(9) . . . . ?
C15A C16A C17A O3 -153.7(16) . . . . ?
C15A C16A C17A C18A 0.5(9) . . . . ?
O3 C17A C18A C19A 162.1(11) . . . . ?
C16A C17A C18A C19A -0.4(9) . . . . ?
C15A C14A C19A C18A -0.3(7) . . . . ?
P1 C14A C19A C18A -179.3(4) . . . . ?
C17A C18A C19A C14A 0.2(8) . . . . ?
C8B P1 C14B C15B 70.5(4) . . . . ?
C2B P1 C14B C15B -42.2(4) . . . . ?
B1 P1 C14B C15B -165.8(4) . . . . ?
C8B P1 C14B C19B -110.5(4) . . . . ?
C2B P1 C14B C19B 136.8(4) . . . . ?
B1 P1 C14B C19B 13.2(4) . . . . ?
C19B C14B C15B C16B 0.5(7) . . . . ?
P1 C14B C15B C16B 179.5(4) . . . . ?
C14B C15B C16B C17B -0.6(9) . . . . ?
C15B C16B C17B C18B 0.5(9) . . . . ?
C16B C17B C18B C19B -0.4(9) . . . . ?
C15B C14B C19B C18B -0.3(7) . . . . ?
P1 C14B C19B C18B -179.3(4) . . . . ?
C17B C18B C19B C14B 0.2(8) . . . . ?
C64A P2 C52A C57A 109.9(4) . . . . ?
C58A P2 C52A C57A -3.9(5) . . . . ?
B51 P2 C52A C57A -126.1(5) . . . . ?
C64A P2 C52A C53A -68.2(4) . . . . ?
C58A P2 C52A C53A 178.0(4) . . . . ?
B51 P2 C52A C53A 55.8(5) . . . . ?
C57A C52A C53A C54A -0.4(7) . . . . ?
P2 C52A C53A C54A 177.8(4) . . . . ?
C52A C53A C54A C55A 0.3(8) . . . . ?
C53A C54A C55A O51 -171.9(8) . . . . ?
C53A C54A C55A C56A 0.2(8) . . . . ?
O51 C55A C56A C57A 171.3(9) . . . . ?
C54A C55A C56A C57A -0.6(8) . . . . ?
C55A C56A C57A C52A 0.5(8) . . . . ?
C53A C52A C57A C56A 0.0(8) . . . . ?
P2 C52A C57A C56A -178.1(4) . . . . ?
C64B P2 C52B C57B 109.9(4) . . . . ?
C58B P2 C52B C57B -3.9(5) . . . . ?
B51 P2 C52B C57B -126.1(5) . . . . ?
C64B P2 C52B C53B -68.2(4) . . . . ?
C58B P2 C52B C53B 178.0(4) . . . . ?
B51 P2 C52B C53B 55.8(5) . . . . ?
C57B C52B C53B C54B -0.4(7) . . . . ?
P2 C52B C53B C54B 177.8(4) . . . . ?
C52B C53B C54B C55B 0.3(8) . . . . ?
C53B C54B C55B C56B 0.2(8) . . . . ?
C54B C55B C56B C57B -0.6(8) . . . . ?
C55B C56B C57B C52B 0.5(8) . . . . ?
C53B C52B C57B C56B 0.0(8) . . . . ?
P2 C52B C57B C56B -178.1(4) . . . . ?
C64A P2 C58A C59A 172.5(4) . . . . ?
C52A P2 C58A C59A -75.3(4) . . . . ?
B51 P2 C58A C59A 47.6(5) . . . . ?
C64A P2 C58A C63A -3.9(4) . . . . ?
C52A P2 C58A C63A 108.3(4) . . . . ?
B51 P2 C58A C63A -128.7(4) . . . . ?
C63A C58A C59A C60A -0.4(7) . . . . ?
P2 C58A C59A C60A -176.8(4) . . . . ?
C58A C59A C60A C61A 0.0(8) . . . . ?
C59A C60A C61A O52 179.5(8) . . . . ?
C59A C60A C61A C62A 0.2(8) . . . . ?
O52 C61A C62A C63A -179.1(8) . . . . ?
C60A C61A C62A C63A 0.0(7) . . . . ?
C61A C62A C63A C58A -0.4(7) . . . . ?
C59A C58A C63A C62A 0.6(6) . . . . ?
P2 C58A C63A C62A 177.0(3) . . . . ?
C64B P2 C58B C59B 172.5(4) . . . . ?
C52B P2 C58B C59B -75.3(4) . . . . ?
B51 P2 C58B C59B 47.6(5) . . . . ?
C64B P2 C58B C63B -3.9(4) . . . . ?
C52B P2 C58B C63B 108.3(4) . . . . ?
B51 P2 C58B C63B -128.7(4) . . . . ?
C63B C58B C59B C60B -0.4(7) . . . . ?
P2 C58B C59B C60B -176.8(4) . . . . ?
C58B C59B C60B C61B 0.0(8) . . . . ?
C59B C60B C61B C62B 0.2(8) . . . . ?
C60B C61B C62B C63B 0.0(7) . . . . ?
C61B C62B C63B C58B -0.4(7) . . . . ?
C59B C58B C63B C62B 0.6(6) . . . . ?
P2 C58B C63B C62B 177.0(3) . . . . ?
C58A P2 C64A C65A 72.7(4) . . . . ?
C52A P2 C64A C65A -40.9(4) . . . . ?
B51 P2 C64A C65A -164.0(4) . . . . ?
C58A P2 C64A C69A -109.2(4) . . . . ?
C52A P2 C64A C69A 137.2(4) . . . . ?
B51 P2 C64A C69A 14.1(4) . . . . ?
C69A C64A C65A C66A 0.6(7) . . . . ?
P2 C64A C65A C66A 178.7(4) . . . . ?
C64A C65A C66A C67A 0.1(8) . . . . ?
C65A C66A C67A O53 -177.8(7) . . . . ?
C65A C66A C67A C68A -0.9(8) . . . . ?
O53 C67A C68A C69A 177.9(7) . . . . ?
C66A C67A C68A C69A 1.0(8) . . . . ?
C67A C68A C69A C64A -0.3(7) . . . . ?
C65A C64A C69A C68A -0.5(7) . . . . ?
P2 C64A C69A C68A -178.7(4) . . . . ?
C58B P2 C64B C65B 72.7(4) . . . . ?
C52B P2 C64B C65B -40.9(4) . . . . ?
B51 P2 C64B C65B -164.0(4) . . . . ?
C58B P2 C64B C69B -109.2(4) . . . . ?
C52B P2 C64B C69B 137.2(4) . . . . ?
B51 P2 C64B C69B 14.1(4) . . . . ?
C69B C64B C65B C66B 0.6(7) . . . . ?
P2 C64B C65B C66B 178.7(4) . . . . ?
C64B C65B C66B C67B 0.1(8) . . . . ?
C65B C66B C67B C68B -0.9(8) . . . . ?
C66B C67B C68B C69B 1.0(8) . . . . ?
C67B C68B C69B C64B -0.3(7) . . . . ?
C65B C64B C69B C68B -0.5(7) . . . . ?
P2 C64B C69B C68B -178.7(4) . . . . ?
